data_7219378
loop_
_publ_author_name
'Xue, Zhenzhen'
'Sheng, Tianlu'
'Wang, Yanlong'
'Hu, Shengmin'
'Wen, Yuehong'
'Wang, Yong'
'Li, Haoran'
'Fu, Ruibiao'
'Wu, Xintao'

_publ_section_title
;
 A series of d10coordination polymers constructed with a rigid tripodal
 imidazole ligand and varied polycarboxylates: syntheses, structures and
 luminescence properties
;
_journal_issue 9
_journal_name_full CrystEngComm
_journal_page_first 2004
_journal_paper_doi 10.1039/C4CE02551B
_journal_volume 17
_journal_year 2015
_chemical_formula_sum 'C33 H34 Cd N8 O7'
_chemical_formula_weight 767.08
_chemical_name_systematic
; 
 ? 
;
_space_group_IT_number 14
_symmetry_cell_setting monoclinic
_symmetry_space_group_name_Hall '-P 2yn'
_symmetry_space_group_name_H-M 'P 1 21/n 1'
_atom_sites_solution_hydrogens geom
_atom_sites_solution_primary direct
_atom_sites_solution_secondary difmap
_audit_creation_method SHELXL-97
_audit_update_record
;
2015-01-16 deposited with the CCDC.
2015-01-20 downloaded from the CCDC.
;
_cell_angle_alpha 90.00
_cell_angle_beta 114.073(4)
_cell_angle_gamma 90.00
_cell_formula_units_Z 4
_cell_length_a 11.328(4)
_cell_length_b 24.951(7)
_cell_length_c 13.624(5)
_cell_measurement_reflns_used 10444
_cell_measurement_temperature 293(2)
_cell_measurement_theta_max 27.4816
_cell_measurement_theta_min 2.1324
_cell_volume 3516(2)
_computing_cell_refinement 'CrystalClear (Rigaku Inc., 2007)'
_computing_data_collection 'CrystalClear (Rigaku Inc., 2007)'
_computing_data_reduction 'CrystalClear (Rigaku Inc., 2007)'
_computing_structure_refinement 'SHELXL-97 (Sheldrick, 1997)'
_computing_structure_solution 'SHELXS-97 (Sheldrick, 1990)'
_diffrn_ambient_temperature 293(2)
_diffrn_measured_fraction_theta_full 0.998
_diffrn_measured_fraction_theta_max 0.998
_diffrn_measurement_device_type Saturn724HG
_diffrn_measurement_method CCD_Profile_fitting
_diffrn_radiation_monochromator graphite
_diffrn_radiation_source 'fine-focus sealed tube'
_diffrn_radiation_type MoK\a
_diffrn_radiation_wavelength 0.71073
_diffrn_reflns_av_R_equivalents 0.0543
_diffrn_reflns_av_sigmaI/netI 0.0531
_diffrn_reflns_limit_h_max 13
_diffrn_reflns_limit_h_min -14
_diffrn_reflns_limit_k_max 32
_diffrn_reflns_limit_k_min -27
_diffrn_reflns_limit_l_max 17
_diffrn_reflns_limit_l_min -17
_diffrn_reflns_number 30102
_diffrn_reflns_theta_full 27.49
_diffrn_reflns_theta_max 27.49
_diffrn_reflns_theta_min 2.13
_exptl_absorpt_coefficient_mu 0.679
_exptl_absorpt_correction_T_max 1.0000
_exptl_absorpt_correction_T_min 0.8074
_exptl_absorpt_correction_type multi-scan
_exptl_crystal_colour 'pale yellow'
_exptl_crystal_density_diffrn 1.449
_exptl_crystal_density_method 'not measured'
_exptl_crystal_description block
_exptl_crystal_F_000 1568
_exptl_crystal_size_max 0.15
_exptl_crystal_size_mid 0.15
_exptl_crystal_size_min 0.10
_refine_diff_density_max 0.765
_refine_diff_density_min -0.777
_refine_diff_density_rms 0.133
_refine_ls_extinction_method none
_refine_ls_goodness_of_fit_ref 1.013
_refine_ls_hydrogen_treatment constr
_refine_ls_matrix_type full
_refine_ls_number_parameters 446
_refine_ls_number_reflns 8056
_refine_ls_number_restraints 0
_refine_ls_restrained_S_all 1.013
_refine_ls_R_factor_all 0.0796
_refine_ls_R_factor_gt 0.0573
_refine_ls_shift/su_max 0.008
_refine_ls_shift/su_mean 0.000
_refine_ls_structure_factor_coef Fsqd
_refine_ls_weighting_details 'calc w=1/[\s^2^(Fo^2^)+(0.0857P)^2^+5.1007P] where P=(Fo^2^+2Fc^2^)/3'
_refine_ls_weighting_scheme calc
_refine_ls_wR_factor_gt 0.1418
_refine_ls_wR_factor_ref 0.1606
_reflns_number_gt 6377
_reflns_number_total 8056
_reflns_threshold_expression >2sigma(I)
_cod_data_source_file c4ce02551b2.cif
_cod_data_source_block 4
_cod_depositor_comments
;
The following automatic conversions were performed:

'_exptl_absorpt_correction_type' value 'Multi-scan' changed to
'multi-scan' according to
/usr/data/users/saulius/crontab/automatic-downloads/rss-feeds/RSC/lib/dictionaries/cif_core.dic
dictionary named 'cif_core.dic' version 2.4.2 from 2011-04-26.

Automatic conversion script
Id: cif_fix_values 3008 2015-01-20 13:52:24Z robertas 

 Adding full bibliography for 7219375--7219379.cif.
;
_cod_original_sg_symbol_H-M P2(1)/n
_cod_database_code 7219378

loop_
_symmetry_equiv_pos_as_xyz
'x, y, z'
'-x+1/2, y+1/2, -z+1/2'
'-x, -y, -z'
'x-1/2, -y-1/2, z-1/2'

loop_
_atom_site_label
_atom_site_type_symbol
_atom_site_fract_x
_atom_site_fract_y
_atom_site_fract_z
_atom_site_U_iso_or_equiv
_atom_site_adp_type
_atom_site_occupancy
_atom_site_symmetry_multiplicity
_atom_site_calc_flag
_atom_site_refinement_flags
Cd1 Cd 0.64754(3) 0.159773(12) 0.82527(2) 0.02743(11) Uani 1 1 d .
C1 C 0.2751(4) 0.05539(17) 0.2747(4) 0.0347(10) Uani 1 1 d .
C2 C 0.1681(5) 0.07762(18) 0.1935(4) 0.0386(11) Uani 1 1 d .
H2A H 0.1345 0.0630 0.1247 0.046 Uiso 1 1 calc R
C3 C 0.1119(4) 0.12253(18) 0.2177(4) 0.0373(10) Uani 1 1 d .
C4 C 0.1618(4) 0.14499(19) 0.3187(4) 0.0376(11) Uani 1 1 d .
H4A H 0.1248 0.1757 0.3330 0.045 Uiso 1 1 calc R
C5 C 0.2684(4) 0.12108(17) 0.3992(3) 0.0326(9) Uani 1 1 d .
C6 C 0.3254(4) 0.07613(18) 0.3783(4) 0.0361(10) Uani 1 1 d .
H6A H 0.3960 0.0601 0.4325 0.043 Uiso 1 1 calc R
C7 C 0.4683(5) 0.0064(2) 0.2763(5) 0.0544(15) Uani 1 1 d .
H7A H 0.5325 0.0313 0.3129 0.065 Uiso 1 1 calc R
C8 C 0.4838(5) -0.0414(2) 0.2383(5) 0.0541(15) Uani 1 1 d .
H8A H 0.5625 -0.0552 0.2436 0.065 Uiso 1 1 calc R
C9 C 0.2823(5) -0.03404(18) 0.1990(4) 0.0374(10) Uani 1 1 d .
H9A H 0.1940 -0.0409 0.1728 0.045 Uiso 1 1 calc R
C10 C -0.0050(6) 0.2028(2) 0.1154(5) 0.0558(16) Uani 1 1 d .
H10A H 0.0482 0.2296 0.1584 0.067 Uiso 1 1 calc R
C11 C -0.1111(5) 0.2092(2) 0.0227(5) 0.0559(16) Uani 1 1 d .
H11A H -0.1429 0.2421 -0.0094 0.067 Uiso 1 1 calc R
C12 C -0.0914(4) 0.12489(19) 0.0500(4) 0.0396(11) Uani 1 1 d .
H12A H -0.1051 0.0881 0.0421 0.048 Uiso 1 1 calc R
C13 C 0.2497(5) 0.1683(2) 0.5549(4) 0.0422(11) Uani 1 1 d .
H13A H 0.1617 0.1760 0.5253 0.051 Uiso 1 1 calc R
C14 C 0.3367(5) 0.1802(2) 0.6561(4) 0.0416(11) Uani 1 1 d .
H14A H 0.3175 0.1973 0.7085 0.050 Uiso 1 1 calc R
C15 C 0.4425(4) 0.1408(2) 0.5776(4) 0.0377(10) Uani 1 1 d .
H15A H 0.5092 0.1256 0.5640 0.045 Uiso 1 1 calc R
C16 C 0.4796(4) 0.23585(18) 1.0179(4) 0.0343(10) Uani 1 1 d .
C17 C 0.4040(5) 0.2811(2) 0.9853(4) 0.0463(12) Uani 1 1 d .
H17A H 0.3900 0.2967 0.9194 0.056 Uiso 1 1 calc R
C18 C 0.3480(5) 0.3040(2) 1.0502(4) 0.0476(12) Uani 1 1 d .
H18A H 0.2999 0.3353 1.0276 0.057 Uiso 1 1 calc R
C19 C 0.3627(5) 0.2813(2) 1.1463(4) 0.0396(11) Uani 1 1 d .
C20 C 0.4656(5) 0.2099(2) 1.2836(4) 0.0523(14) Uani 1 1 d .
H20A H 0.4234 0.2225 1.3250 0.063 Uiso 1 1 calc R
C21 C 0.5479(6) 0.1676(2) 1.3198(5) 0.0592(15) Uani 1 1 d .
H21A H 0.5613 0.1518 1.3853 0.071 Uiso 1 1 calc R
C22 C 0.6116(6) 0.1480(3) 1.2604(5) 0.0609(16) Uani 1 1 d .
H22A H 0.6697 0.1198 1.2875 0.073 Uiso 1 1 calc R
C23 C 0.5909(5) 0.1691(2) 1.1628(5) 0.0478(13) Uani 1 1 d .
H23A H 0.6337 0.1548 1.1233 0.057 Uiso 1 1 calc R
C24 C 0.5040(4) 0.21305(18) 1.1202(4) 0.0357(10) Uani 1 1 d .
C25 C 0.4428(4) 0.2348(2) 1.1847(4) 0.0381(10) Uani 1 1 d .
C26 C 0.5298(4) 0.21116(19) 0.9406(4) 0.0353(10) Uani 1 1 d .
C27 C 0.2912(5) 0.3072(2) 1.2069(4) 0.0442(12) Uani 1 1 d .
C28 C 0.9427(15) -0.0727(5) 0.3509(15) 0.214(8) Uani 1 1 d .
H28A H 1.0311 -0.0727 0.3593 0.321 Uiso 1 1 calc R
H28B H 0.8891 -0.0883 0.2829 0.321 Uiso 1 1 calc R
H28C H 0.9354 -0.0932 0.4078 0.321 Uiso 1 1 calc R
C29 C 0.937(2) 0.0263(6) 0.3015(16) 0.252(11) Uani 1 1 d .
H29A H 0.8610 0.0396 0.2433 0.378 Uiso 1 1 calc R
H29B H 0.9972 0.0134 0.2739 0.378 Uiso 1 1 calc R
H29C H 0.9760 0.0546 0.3521 0.378 Uiso 1 1 calc R
C30 C 0.8321(12) -0.0095(6) 0.4162(13) 0.158(6) Uani 1 1 d .
H30A H 0.8159 -0.0374 0.4541 0.190 Uiso 1 1 calc R
C31 C -0.2962(10) -0.0840(6) 0.0090(11) 0.174(6) Uani 1 1 d .
H31A H -0.2810 -0.0463 0.0067 0.261 Uiso 1 1 calc R
H31B H -0.3493 -0.0901 0.0477 0.261 Uiso 1 1 calc R
H31C H -0.3394 -0.0975 -0.0629 0.261 Uiso 1 1 calc R
C32 C -0.1651(14) -0.1707(5) 0.0866(15) 0.199(8) Uani 1 1 d .
H32A H -0.0825 -0.1842 0.0943 0.299 Uiso 1 1 calc R
H32B H -0.2323 -0.1888 0.0283 0.299 Uiso 1 1 calc R
H32C H -0.1762 -0.1767 0.1519 0.299 Uiso 1 1 calc R
C33 C -0.0626(9) -0.0843(6) 0.0968(8) 0.114(4) Uani 1 1 d .
H33A H 0.0136 -0.1027 0.1358 0.136 Uiso 1 1 calc R
N1 N 0.3673(4) -0.06724(15) 0.1905(3) 0.0387(9) Uani 1 1 d .
N2 N 0.3391(4) 0.01123(14) 0.2504(3) 0.0351(8) Uani 1 1 d .
N3 N -0.1649(4) 0.16080(15) -0.0172(3) 0.0396(9) Uani 1 1 d .
N4 N 0.0078(4) 0.14856(15) 0.1329(3) 0.0387(10) Uani 1 1 d .
N5 N 0.4576(4) 0.16298(15) 0.6689(3) 0.0349(8) Uani 1 1 d .
N6 N 0.3177(4) 0.14270(15) 0.5053(3) 0.0348(8) Uani 1 1 d .
N7 N 0.9009(8) -0.0176(4) 0.3552(7) 0.118(3) Uani 1 1 d .
N8 N -0.1720(8) -0.1119(4) 0.0635(8) 0.130(3) Uani 1 1 d .
O1 O 0.5249(4) 0.16096(14) 0.9302(3) 0.0498(9) Uani 1 1 d .
O1W O 0.1630(4) 0.4343(2) 1.0417(4) 0.0792(14) Uani 1 1 d .
O2 O 0.5725(3) 0.24045(13) 0.8898(3) 0.0420(8) Uani 1 1 d .
O3 O 0.2794(5) 0.35687(18) 1.2035(4) 0.0647(11) Uani 1 1 d .
O4 O 0.2459(4) 0.27759(16) 1.2577(3) 0.0524(9) Uani 1 1 d .
O5 O 0.7929(9) 0.0355(5) 0.4191(8) 0.185(5) Uani 1 1 d .
O6 O -0.0535(7) -0.0347(4) 0.0799(7) 0.138(3) Uani 1 1 d .

loop_
_atom_site_aniso_label
_atom_site_aniso_U_11
_atom_site_aniso_U_22
_atom_site_aniso_U_33
_atom_site_aniso_U_23
_atom_site_aniso_U_13
_atom_site_aniso_U_12
Cd1 0.02811(17) 0.03086(18) 0.02032(16) -0.00147(11) 0.00679(12) 0.00203(12)
C1 0.037(2) 0.028(2) 0.032(2) -0.0036(17) 0.007(2) 0.0035(17)
C2 0.044(3) 0.034(2) 0.025(2) -0.0066(17) 0.001(2) 0.0015(19)
C3 0.037(2) 0.032(2) 0.030(2) -0.0026(17) 0.001(2) 0.0056(18)
C4 0.037(2) 0.036(2) 0.026(2) -0.0047(17) -0.0008(19) 0.0057(18)
C5 0.033(2) 0.032(2) 0.024(2) -0.0054(16) 0.0026(18) 0.0002(17)
C6 0.036(2) 0.033(2) 0.031(2) -0.0004(17) 0.0051(19) 0.0064(18)
C7 0.041(3) 0.039(3) 0.075(4) -0.009(3) 0.016(3) -0.004(2)
C8 0.041(3) 0.036(3) 0.085(5) -0.004(3) 0.025(3) -0.002(2)
C9 0.036(2) 0.033(2) 0.038(3) -0.0059(18) 0.010(2) 0.0010(18)
C10 0.060(3) 0.032(3) 0.045(3) -0.006(2) -0.010(3) 0.006(2)
C11 0.059(3) 0.035(3) 0.043(3) -0.001(2) -0.010(3) 0.007(2)
C12 0.037(2) 0.036(2) 0.030(2) -0.0050(18) -0.003(2) 0.0002(19)
C13 0.034(2) 0.052(3) 0.032(3) -0.003(2) 0.005(2) 0.011(2)
C14 0.042(3) 0.051(3) 0.031(3) -0.004(2) 0.014(2) 0.009(2)
C15 0.030(2) 0.051(3) 0.024(2) -0.0034(19) 0.0019(18) 0.0051(19)
C16 0.034(2) 0.038(2) 0.034(2) -0.0036(18) 0.017(2) -0.0015(18)
C17 0.056(3) 0.053(3) 0.037(3) 0.010(2) 0.027(3) 0.010(2)
C18 0.053(3) 0.048(3) 0.047(3) 0.003(2) 0.024(3) 0.014(2)
C19 0.040(3) 0.049(3) 0.034(3) -0.003(2) 0.019(2) 0.003(2)
C20 0.051(3) 0.075(4) 0.033(3) 0.003(2) 0.020(2) 0.000(3)
C21 0.064(4) 0.071(4) 0.041(3) 0.017(3) 0.020(3) 0.007(3)
C22 0.063(4) 0.061(4) 0.053(4) 0.012(3) 0.018(3) 0.016(3)
C23 0.049(3) 0.051(3) 0.043(3) 0.001(2) 0.019(3) 0.013(2)
C24 0.038(2) 0.038(2) 0.031(2) -0.0029(18) 0.014(2) -0.0012(19)
C25 0.038(2) 0.047(3) 0.033(3) -0.0011(19) 0.018(2) 0.000(2)
C26 0.037(2) 0.040(3) 0.031(2) -0.0036(18) 0.016(2) 0.0012(19)
C27 0.035(2) 0.062(3) 0.036(3) -0.012(2) 0.016(2) 0.005(2)
C28 0.212(16) 0.099(10) 0.33(2) -0.033(12) 0.110(17) 0.011(10)
C29 0.40(3) 0.171(15) 0.32(3) 0.037(14) 0.28(2) -0.048(16)
C30 0.098(8) 0.151(12) 0.205(16) -0.061(11) 0.042(9) -0.003(8)
C31 0.083(7) 0.251(17) 0.165(13) 0.072(12) 0.027(8) -0.020(9)
C32 0.162(13) 0.135(11) 0.25(2) 0.035(12) 0.034(13) -0.053(10)
C33 0.072(5) 0.183(12) 0.081(7) -0.014(7) 0.027(5) -0.018(7)
N1 0.044(2) 0.029(2) 0.042(2) -0.0045(16) 0.0172(19) 0.0043(16)
N2 0.0362(19) 0.0279(19) 0.035(2) -0.0047(15) 0.0085(17) 0.0019(15)
N3 0.035(2) 0.042(2) 0.028(2) -0.0034(16) -0.0017(17) 0.0022(16)
N4 0.038(2) 0.031(2) 0.029(2) -0.0049(15) -0.0047(17) 0.0072(15)
N5 0.0334(19) 0.041(2) 0.0225(18) -0.0009(15) 0.0038(16) 0.0035(16)
N6 0.0343(19) 0.0357(19) 0.0248(19) -0.0025(15) 0.0022(16) 0.0068(15)
N7 0.115(6) 0.146(8) 0.113(7) 0.000(6) 0.067(6) 0.014(6)
N8 0.073(5) 0.183(10) 0.120(8) 0.005(6) 0.024(5) -0.048(6)
O1 0.066(2) 0.045(2) 0.052(2) -0.0083(16) 0.038(2) -0.0010(17)
O1W 0.064(3) 0.087(3) 0.080(4) 0.005(3) 0.024(3) -0.008(2)
O2 0.052(2) 0.0444(19) 0.0378(19) -0.0024(14) 0.0270(17) -0.0050(15)
O3 0.081(3) 0.063(3) 0.065(3) -0.002(2) 0.046(3) 0.019(2)
O4 0.046(2) 0.074(3) 0.045(2) -0.0133(19) 0.0265(18) -0.0030(18)
O5 0.143(7) 0.277(14) 0.136(8) -0.017(8) 0.058(6) 0.060(8)
O6 0.135(6) 0.152(7) 0.132(7) -0.015(5) 0.060(5) -0.057(5)

loop_
_atom_type_symbol
_atom_type_description
_atom_type_scat_dispersion_real
_atom_type_scat_dispersion_imag
_atom_type_scat_source
C C 0.0033 0.0016 'International Tables Vol C Tables 4.2.6.8 and 6.1.1.4'
H H 0.0000 0.0000 'International Tables Vol C Tables 4.2.6.8 and 6.1.1.4'
N N 0.0061 0.0033 'International Tables Vol C Tables 4.2.6.8 and 6.1.1.4'
O O 0.0106 0.0060 'International Tables Vol C Tables 4.2.6.8 and 6.1.1.4'
Cd Cd -0.8075 1.2024 'International Tables Vol C Tables 4.2.6.8 and 6.1.1.4'

loop_
_geom_angle_atom_site_label_1
_geom_angle_atom_site_label_2
_geom_angle_atom_site_label_3
_geom_angle
_geom_angle_site_symmetry_1
_geom_angle_site_symmetry_3
O4 Cd1 N1 131.53(14) 4_665 3_656
O4 Cd1 N3 87.30(15) 4_665 1_656
N1 Cd1 N3 95.79(14) 3_656 1_656
O4 Cd1 N5 91.59(14) 4_665 .
N1 Cd1 N5 86.82(13) 3_656 .
N3 Cd1 N5 177.26(13) 1_656 .
O4 Cd1 O1 136.72(13) 4_665 .
N1 Cd1 O1 91.74(13) 3_656 .
N3 Cd1 O1 89.01(16) 1_656 .
N5 Cd1 O1 90.08(15) . .
O4 Cd1 O2 83.31(13) 4_665 .
N1 Cd1 O2 144.93(12) 3_656 .
N3 Cd1 O2 88.87(13) 1_656 .
N5 Cd1 O2 88.51(13) . .
O1 Cd1 O2 53.50(11) . .
O4 Cd1 C26 109.62(14) 4_665 .
N1 Cd1 C26 118.85(14) 3_656 .
N3 Cd1 C26 86.63(15) 1_656 .
N5 Cd1 C26 91.38(14) . .
O1 Cd1 C26 27.10(12) . .
O2 Cd1 C26 26.56(12) . .
C2 C1 C6 121.7(4) . .
C2 C1 N2 119.1(4) . .
C6 C1 N2 119.1(4) . .
C1 C2 C3 118.1(4) . .
C1 C2 H2A 121.0 . .
C3 C2 H2A 121.0 . .
C4 C3 C2 121.6(4) . .
C4 C3 N4 119.4(4) . .
C2 C3 N4 118.8(4) . .
C3 C4 C5 118.9(4) . .
C3 C4 H4A 120.5 . .
C5 C4 H4A 120.5 . .
C6 C5 C4 121.0(4) . .
C6 C5 N6 119.6(4) . .
C4 C5 N6 119.5(4) . .
C5 C6 C1 118.7(4) . .
C5 C6 H6A 120.7 . .
C1 C6 H6A 120.7 . .
C8 C7 N2 105.9(5) . .
C8 C7 H7A 127.0 . .
N2 C7 H7A 127.0 . .
C7 C8 N1 110.4(5) . .
C7 C8 H8A 124.8 . .
N1 C8 H8A 124.8 . .
N1 C9 N2 111.3(4) . .
N1 C9 H9A 124.3 . .
N2 C9 H9A 124.3 . .
C11 C10 N4 105.7(4) . .
C11 C10 H10A 127.2 . .
N4 C10 H10A 127.2 . .
C10 C11 N3 110.5(4) . .
C10 C11 H11A 124.7 . .
N3 C11 H11A 124.7 . .
N3 C12 N4 111.0(4) . .
N3 C12 H12A 124.5 . .
N4 C12 H12A 124.5 . .
C14 C13 N6 106.3(4) . .
C14 C13 H13A 126.9 . .
N6 C13 H13A 126.9 . .
C13 C14 N5 109.4(4) . .
C13 C14 H14A 125.3 . .
N5 C14 H14A 125.3 . .
N5 C15 N6 111.7(4) . .
N5 C15 H15A 124.1 . .
N6 C15 H15A 124.1 . .
C17 C16 C24 119.4(4) . .
C17 C16 C26 117.9(4) . .
C24 C16 C26 122.6(4) . .
C16 C17 C18 120.8(5) . .
C16 C17 H17A 119.6 . .
C18 C17 H17A 119.6 . .
C19 C18 C17 121.6(5) . .
C19 C18 H18A 119.2 . .
C17 C18 H18A 119.2 . .
C18 C19 C25 119.6(4) . .
C18 C19 C27 117.4(5) . .
C25 C19 C27 123.1(5) . .
C21 C20 C25 121.4(5) . .
C21 C20 H20A 119.3 . .
C25 C20 H20A 119.3 . .
C20 C21 C22 120.7(6) . .
C20 C21 H21A 119.7 . .
C22 C21 H21A 119.7 . .
C23 C22 C21 121.0(6) . .
C23 C22 H22A 119.5 . .
C21 C22 H22A 119.5 . .
C22 C23 C24 120.7(5) . .
C22 C23 H23A 119.7 . .
C24 C23 H23A 119.7 . .
C16 C24 C23 122.0(4) . .
C16 C24 C25 120.0(4) . .
C23 C24 C25 117.9(5) . .
C20 C25 C24 118.3(5) . .
C20 C25 C19 123.2(5) . .
C24 C25 C19 118.5(4) . .
O2 C26 O1 122.5(4) . .
O2 C26 C16 119.5(4) . .
O1 C26 C16 118.0(4) . .
O2 C26 Cd1 64.2(2) . .
O1 C26 Cd1 58.9(2) . .
C16 C26 Cd1 171.9(3) . .
O3 C27 O4 122.9(5) . .
O3 C27 C19 118.5(5) . .
O4 C27 C19 118.6(5) . .
N7 C28 H28A 109.5 . .
N7 C28 H28B 109.5 . .
H28A C28 H28B 109.5 . .
N7 C28 H28C 109.5 . .
H28A C28 H28C 109.5 . .
H28B C28 H28C 109.5 . .
N7 C29 H29A 109.5 . .
N7 C29 H29B 109.5 . .
H29A C29 H29B 109.5 . .
N7 C29 H29C 109.5 . .
H29A C29 H29C 109.5 . .
H29B C29 H29C 109.5 . .
O5 C30 N7 117.6(17) . .
O5 C30 H30A 121.2 . .
N7 C30 H30A 121.2 . .
N8 C31 H31A 109.5 . .
N8 C31 H31B 109.5 . .
H31A C31 H31B 109.5 . .
N8 C31 H31C 109.5 . .
H31A C31 H31C 109.5 . .
H31B C31 H31C 109.5 . .
N8 C32 H32A 109.5 . .
N8 C32 H32B 109.5 . .
H32A C32 H32B 109.5 . .
N8 C32 H32C 109.5 . .
H32A C32 H32C 109.5 . .
H32B C32 H32C 109.5 . .
O6 C33 N8 125.3(11) . .
O6 C33 H33A 117.3 . .
N8 C33 H33A 117.3 . .
C9 N1 C8 105.1(4) . .
C9 N1 Cd1 127.6(3) . 3_656
C8 N1 Cd1 122.1(3) . 3_656
C9 N2 C7 107.2(4) . .
C9 N2 C1 125.9(4) . .
C7 N2 C1 126.8(4) . .
C12 N3 C11 105.9(4) . .
C12 N3 Cd1 136.0(3) . 1_454
C11 N3 Cd1 118.0(3) . 1_454
C12 N4 C10 106.9(4) . .
C12 N4 C3 127.2(4) . .
C10 N4 C3 125.7(4) . .
C15 N5 C14 105.9(4) . .
C15 N5 Cd1 124.7(3) . .
C14 N5 Cd1 128.7(3) . .
C15 N6 C13 106.7(4) . .
C15 N6 C5 125.8(4) . .
C13 N6 C5 127.5(4) . .
C30 N7 C28 115.9(12) . .
C30 N7 C29 122.5(12) . .
C28 N7 C29 121.5(12) . .
C33 N8 C31 119.7(11) . .
C33 N8 C32 118.5(11) . .
C31 N8 C32 121.8(9) . .
C26 O1 Cd1 94.0(3) . .
C26 O2 Cd1 89.3(3) . .
C27 O4 Cd1 101.2(3) . 4_566

loop_
_geom_bond_atom_site_label_1
_geom_bond_atom_site_label_2
_geom_bond_distance
_geom_bond_site_symmetry_2
Cd1 O4 2.317(4) 4_665
Cd1 N1 2.318(4) 3_656
Cd1 N3 2.324(4) 1_656
Cd1 N5 2.331(4) .
Cd1 O1 2.365(4) .
Cd1 O2 2.481(3) .
Cd1 C26 2.756(5) .
C1 C2 1.381(6) .
C1 C6 1.389(6) .
C1 N2 1.430(6) .
C2 C3 1.393(6) .
C2 H2A 0.9300 .
C3 C4 1.376(6) .
C3 N4 1.426(5) .
C4 C5 1.392(6) .
C4 H4A 0.9300 .
C5 C6 1.380(6) .
C5 N6 1.426(5) .
C6 H6A 0.9300 .
C7 C8 1.341(7) .
C7 N2 1.363(6) .
C7 H7A 0.9300 .
C8 N1 1.372(6) .
C8 H8A 0.9300 .
C9 N1 1.311(6) .
C9 N2 1.347(6) .
C9 H9A 0.9300 .
C10 C11 1.352(7) .
C10 N4 1.372(6) .
C10 H10A 0.9300 .
C11 N3 1.362(6) .
C11 H11A 0.9300 .
C12 N3 1.309(6) .
C12 N4 1.361(6) .
C12 H12A 0.9300 .
C13 C14 1.361(7) .
C13 N6 1.373(6) .
C13 H13A 0.9300 .
C14 N5 1.378(6) .
C14 H14A 0.9300 .
C15 N5 1.308(6) .
C15 N6 1.354(6) .
C15 H15A 0.9300 .
C16 C17 1.377(7) .
C16 C24 1.424(6) .
C16 C26 1.518(6) .
C17 C18 1.403(7) .
C17 H17A 0.9300 .
C18 C19 1.374(7) .
C18 H18A 0.9300 .
C19 C25 1.433(7) .
C19 C27 1.515(7) .
C20 C21 1.360(8) .
C20 C25 1.410(7) .
C20 H20A 0.9300 .
C21 C22 1.374(9) .
C21 H21A 0.9300 .
C22 C23 1.360(8) .
C22 H22A 0.9300 .
C23 C24 1.429(7) .
C23 H23A 0.9300 .
C24 C25 1.430(6) .
C26 O2 1.233(6) .
C26 O1 1.259(5) .
C27 O3 1.247(7) .
C27 O4 1.255(7) .
C28 N7 1.463(14) .
C28 H28A 0.9600 .
C28 H28B 0.9600 .
C28 H28C 0.9600 .
C29 N7 1.463(14) .
C29 H29A 0.9600 .
C29 H29B 0.9600 .
C29 H29C 0.9600 .
C30 O5 1.213(14) .
C30 N7 1.367(16) .
C30 H30A 0.9300 .
C31 N8 1.471(13) .
C31 H31A 0.9600 .
C31 H31B 0.9600 .
C31 H31C 0.9600 .
C32 N8 1.494(14) .
C32 H32A 0.9600 .
C32 H32B 0.9600 .
C32 H32C 0.9600 .
C33 O6 1.270(13) .
C33 N8 1.325(12) .
C33 H33A 0.9300 .
N1 Cd1 2.318(4) 3_656
N3 Cd1 2.324(4) 1_454
O4 Cd1 2.317(4) 4_566
